data_1559043
loop_
_publ_author_name
'Dall&#x2019;Anese, Anna'
'Fiorindo, Mattia'
'Olivieri, Diego'
'Carfagna, Carla'
'Balducci, Gabriele'
'Alessio, Enzo'
'Durand, J\'er\^ome'
'Milani, Barbara'

_publ_section_title
;
 Pd-Catalyzed CO/Vinyl Arene Copolymerization: when the Stereochemistry is
 Controlled by the Comonomer
;
_journal_issue 18
_journal_name_full Macromolecules
_journal_page_first 7783
_journal_page_last 7794
_journal_paper_doi 10.1021/acs.macromol.0c01461
_journal_volume 53
_journal_year 2020
_chemical_formula_moiety 'C17 H15 Cl N2 Pd, 0.5(C H2 Cl2)'
_chemical_formula_sum 'C17.5 H16 Cl2 N2 Pd'
_chemical_formula_weight 431.62
_space_group_crystal_system monoclinic
_space_group_IT_number 14
_space_group_name_Hall '-P 2ybc'
_space_group_name_H-M_alt 'P 1 21/c 1'
_atom_sites_solution_hydrogens geom
_audit_creation_method SHELXL-2014/7
_cell_angle_alpha 90
_cell_angle_beta 111.699(14)
_cell_angle_gamma 90
_cell_formula_units_Z 4
_cell_length_a 11.8390(13)
_cell_length_b 9.7900(18)
_cell_length_c 15.847(2)
_cell_measurement_reflns_used 27558
_cell_measurement_temperature 173(2)
_cell_measurement_theta_max 28.647
_cell_measurement_theta_min 2.660
_cell_volume 1706.6(5)
_computing_cell_refinement 'XDS (Kabsch, 2010)'
_computing_data_collection 'Elettra XRD1 Data Collection SW'
_computing_data_reduction 'XDS - CCP4'
_computing_molecular_graphics 'Ortep3 for Windows'
_computing_publication_material 'private software'
_computing_structure_refinement 'SHELXL-2014/7 (Sheldrick, 2014)'
_computing_structure_solution 'SHELXT (Sheldrick, 2015)'
_diffrn_ambient_temperature 173(2)
_diffrn_measured_fraction_theta_full 0.985
_diffrn_measured_fraction_theta_max 0.989
_diffrn_measurement_device_type
;
Huber 4-circles Kappa Goniometer, Pilatus 2M detector
;
_diffrn_measurement_method 'Rotating crystal'
_diffrn_radiation_monochromator graphite
_diffrn_radiation_type synchrotron
_diffrn_radiation_wavelength 0.700
_diffrn_reflns_av_R_equivalents 0.0327
_diffrn_reflns_av_unetI/netI 0.0116
_diffrn_reflns_Laue_measured_fraction_full 0.985
_diffrn_reflns_Laue_measured_fraction_max 0.989
_diffrn_reflns_limit_h_max 16
_diffrn_reflns_limit_h_min -16
_diffrn_reflns_limit_k_max 13
_diffrn_reflns_limit_k_min -13
_diffrn_reflns_limit_l_max 21
_diffrn_reflns_limit_l_min -21
_diffrn_reflns_number 82642
_diffrn_reflns_point_group_measured_fraction_full 0.985
_diffrn_reflns_point_group_measured_fraction_max 0.989
_diffrn_reflns_theta_full 24.835
_diffrn_reflns_theta_max 28.647
_diffrn_reflns_theta_min 2.660
_diffrn_source 'Elettra Synchrotron - XRD1 BL'
_exptl_absorpt_coefficient_mu 1.324
_exptl_absorpt_correction_T_max 1.179
_exptl_absorpt_correction_T_min 0.639
_exptl_absorpt_correction_type refdelf
_exptl_absorpt_process_details
;
        Parkin S,Moezzi B & Hope H, (1995) J. Appl. Cryst. 28, 53-56
        Cubic fit to sin(theta)/lambda - 24 parameters
;
_exptl_crystal_density_diffrn 1.680
_exptl_crystal_description brick
_exptl_crystal_F_000 860
_exptl_crystal_size_max 0.300
_exptl_crystal_size_mid 0.300
_exptl_crystal_size_min 0.100
_refine_diff_density_max 0.797
_refine_diff_density_min -0.557
_refine_diff_density_rms 0.101
_refine_ls_extinction_coef 0.0822(16)
_refine_ls_extinction_expression Fc^*^=kFc[1+0.001xFc^2^\l^3^/sin(2\q)]^-1/4^
_refine_ls_extinction_method 'SHELXL-2014/7 (Sheldrick 2014'
_refine_ls_goodness_of_fit_ref 1.127
_refine_ls_hydrogen_treatment constr
_refine_ls_matrix_type full
_refine_ls_number_parameters 218
_refine_ls_number_reflns 4553
_refine_ls_number_restraints 2
_refine_ls_restrained_S_all 1.127
_refine_ls_R_factor_all 0.0240
_refine_ls_R_factor_gt 0.0240
_refine_ls_shift/su_max 0.002
_refine_ls_shift/su_mean 0.000
_refine_ls_structure_factor_coef Fsqd
_refine_ls_weighting_details 'w=1/[\s^2^(Fo^2^)+(0.0380P)^2^+1.4231P] where P=(Fo^2^+2Fc^2^)/3'
_refine_ls_weighting_scheme calc
_refine_ls_wR_factor_gt 0.0662
_refine_ls_wR_factor_ref 0.0662
_reflns_Friedel_coverage 0.000
_reflns_number_gt 4553
_reflns_number_total 4553
_reflns_threshold_expression 'I > 2\s(I)'
_cod_data_source_file ma0c01461_si_001.cif
_cod_data_source_block hss11b-05
_cod_depositor_comments 'Adding full bibliography for 1559040--1559045.cif.'
_cod_original_sg_symbol_H-M 'P 21/c'
_cod_original_formula_sum 'C17.50 H16 Cl2 N2 Pd'
_cod_database_code 1559043
_shelx_shelxl_version_number 2014/7
_shelx_space_group_comment
;
The symmetry employed for this shelxl refinement is uniquely defined
by the following loop, which should always be used as a source of
symmetry information in preference to the above space-group names.
They are only intended as comments.
;
_shelx_estimated_absorpt_t_min 0.692
_shelx_estimated_absorpt_t_max 0.879

loop_
_space_group_symop_operation_xyz
'x, y, z'
'-x, y+1/2, -z+1/2'
'-x, -y, -z'
'x, -y-1/2, z-1/2'

loop_
_atom_site_label
_atom_site_type_symbol
_atom_site_fract_x
_atom_site_fract_y
_atom_site_fract_z
_atom_site_U_iso_or_equiv
_atom_site_adp_type
_atom_site_occupancy
_atom_site_site_symmetry_order
_atom_site_calc_flag
_atom_site_refinement_flags_posn
_atom_site_refinement_flags_adp
_atom_site_refinement_flags_occupancy
_atom_site_disorder_assembly
_atom_site_disorder_group
Pd1 Pd 0.16339(2) 0.61752(2) 0.43118(2) 0.01249(7) Uani 1 1 d . . . . .
C1 C 0.16711(17) 0.41225(18) 0.41590(13) 0.0226(3) Uani 1 1 d . . . . .
H1A H 0.1456 0.3903 0.3515 0.034 Uiso 1 1 calc R U . . .
H1B H 0.2489 0.3779 0.4507 0.034 Uiso 1 1 calc R U . . .
H1C H 0.1086 0.3693 0.4381 0.034 Uiso 1 1 calc R U . . .
Cl1 Cl 0.10989(4) 0.64381(5) 0.27705(3) 0.01975(9) Uani 1 1 d . . . . .
N2 N 0.15331(12) 0.82861(14) 0.46060(9) 0.0154(3) Uani 1 1 d . . . . .
C2 C 0.12427(16) 0.93575(17) 0.40461(11) 0.0203(3) Uani 1 1 d . . . . .
H2 H 0.1057 0.9214 0.3416 0.024 Uiso 1 1 calc R U . . .
C3 C 0.12039(18) 1.06805(18) 0.43589(12) 0.0247(4) Uani 1 1 d . . . . .
H3 H 0.0992 1.1426 0.3946 0.030 Uiso 1 1 calc R U . . .
C4 C 0.14764(18) 1.08992(18) 0.52772(12) 0.0231(3) Uani 1 1 d . . . . .
H4 H 0.1473 1.1797 0.5503 0.028 Uiso 1 1 calc R U . . .
C5 C 0.17547(16) 0.97860(17) 0.58626(12) 0.0201(3) Uani 1 1 d . . . . .
H5 H 0.1926 0.9902 0.6493 0.024 Uiso 1 1 calc R U . . .
C6 C 0.17750(15) 0.84986(17) 0.54993(11) 0.0160(3) Uani 1 1 d . . . . .
N1 N 0.21210(13) 0.61095(13) 0.56984(10) 0.0138(3) Uani 1 1 d . . . . .
C7 C 0.20775(14) 0.72713(16) 0.60662(11) 0.0163(3) Uani 1 1 d . . . . .
H7 H 0.2240 0.7331 0.6699 0.020 Uiso 1 1 calc R U . . .
C8 C 0.24267(14) 0.49317(16) 0.62731(10) 0.0145(3) Uani 1 1 d . . . . .
C9 C 0.16440(15) 0.44750(17) 0.66690(11) 0.0181(3) Uani 1 1 d . . . . .
H9 H 0.0915 0.4962 0.6580 0.022 Uiso 1 1 calc R U . . .
C10 C 0.19216(16) 0.32794(18) 0.72101(12) 0.0205(3) Uani 1 1 d . . . . .
H10 H 0.1380 0.2972 0.7487 0.025 Uiso 1 1 calc R U . . .
C11 C 0.29641(16) 0.25634(18) 0.73364(12) 0.0212(3) Uani 1 1 d . . . . .
H11 H 0.3139 0.1760 0.7698 0.025 Uiso 1 1 calc R U . . .
C12 C 0.37884(15) 0.30118(17) 0.69306(11) 0.0182(3) Uani 1 1 d . . . . .
C13 C 0.35325(14) 0.42246(17) 0.63987(10) 0.0153(3) Uani 1 1 d . . . . .
C14 C 0.48670(17) 0.2269(2) 0.70365(12) 0.0251(4) Uani 1 1 d . . . . .
H14 H 0.5036 0.1440 0.7372 0.030 Uiso 1 1 calc R U . . .
C15 C 0.56623(16) 0.2737(2) 0.66588(13) 0.0274(4) Uani 1 1 d . . . . .
H15 H 0.6372 0.2225 0.6727 0.033 Uiso 1 1 calc R U . . .
C16 C 0.54383(16) 0.3976(2) 0.61680(13) 0.0246(4) Uani 1 1 d . . . . .
H16 H 0.6013 0.4307 0.5929 0.030 Uiso 1 1 calc R U . . .
C17 C 0.43924(14) 0.47066(18) 0.60331(11) 0.0189(3) Uani 1 1 d . . . . .
H17 H 0.4244 0.5533 0.5696 0.023 Uiso 1 1 calc R U . . .
C18 C 0.4338(3) 1.0304(5) 0.4837(3) 0.0575(17) Uani 0.5 1 d D . P . .
H18A H 0.3693 0.9853 0.4324 0.069 Uiso 0.5 1 calc R U P . .
H18B H 0.3950 1.1014 0.5083 0.069 Uiso 0.5 1 calc R U P . .
Cl21 Cl 0.53833(16) 1.1078(4) 0.4438(2) 0.0535(7) Uani 0.5 1 d D . P . .
Cl22 Cl 0.4957(4) 1.0912(4) 0.4312(2) 0.0892(11) Uani 0.5 1 d D . P . .

loop_
_atom_site_aniso_label
_atom_site_aniso_U_11
_atom_site_aniso_U_22
_atom_site_aniso_U_33
_atom_site_aniso_U_23
_atom_site_aniso_U_13
_atom_site_aniso_U_12
Pd1 0.01217(9) 0.01253(9) 0.01286(9) -0.00034(3) 0.00473(5) 0.00006(3)
C1 0.0320(9) 0.0117(7) 0.0197(7) -0.0006(6) 0.0042(7) -0.0026(6)
Cl1 0.02052(19) 0.02449(19) 0.01436(17) -0.00013(14) 0.00659(14) -0.00118(14)
N2 0.0158(6) 0.0147(6) 0.0159(6) 0.0001(5) 0.0059(5) 0.0000(5)
C2 0.0265(8) 0.0163(7) 0.0161(7) 0.0014(6) 0.0055(6) -0.0014(6)
C3 0.0346(9) 0.0152(8) 0.0205(8) 0.0039(6) 0.0058(7) -0.0004(7)
C4 0.0317(9) 0.0128(7) 0.0225(8) -0.0003(6) 0.0075(7) 0.0002(7)
C5 0.0262(8) 0.0154(7) 0.0185(7) -0.0001(6) 0.0079(6) 0.0021(6)
C6 0.0177(7) 0.0148(7) 0.0158(7) 0.0004(6) 0.0065(6) 0.0013(6)
N1 0.0120(6) 0.0135(6) 0.0163(6) 0.0011(4) 0.0058(5) 0.0011(4)
C7 0.0181(7) 0.0162(7) 0.0149(6) 0.0013(5) 0.0065(5) 0.0023(5)
C8 0.0151(6) 0.0146(6) 0.0140(6) 0.0013(5) 0.0056(5) 0.0012(5)
C9 0.0170(7) 0.0188(7) 0.0210(7) 0.0027(6) 0.0102(6) 0.0023(6)
C10 0.0217(7) 0.0210(8) 0.0215(7) 0.0044(6) 0.0111(6) -0.0013(6)
C11 0.0243(8) 0.0187(7) 0.0190(7) 0.0058(6) 0.0061(6) 0.0011(6)
C12 0.0170(7) 0.0195(7) 0.0159(7) 0.0021(6) 0.0037(5) 0.0034(6)
C13 0.0139(6) 0.0171(7) 0.0143(6) 0.0000(5) 0.0044(5) 0.0010(5)
C14 0.0222(8) 0.0274(9) 0.0221(8) 0.0045(7) 0.0041(6) 0.0105(7)
C15 0.0179(7) 0.0379(10) 0.0242(8) 0.0023(7) 0.0053(6) 0.0123(7)
C16 0.0141(7) 0.0384(10) 0.0220(8) 0.0008(7) 0.0073(6) 0.0034(7)
C17 0.0149(7) 0.0247(8) 0.0171(7) 0.0013(6) 0.0060(5) 0.0009(6)
C18 0.025(2) 0.097(5) 0.056(3) -0.024(3) 0.021(2) -0.015(3)
Cl21 0.0293(6) 0.0877(19) 0.0451(9) -0.0002(9) 0.0158(6) 0.0040(7)
Cl22 0.159(3) 0.0533(11) 0.0662(18) 0.0112(12) 0.054(2) 0.007(2)

loop_
_atom_type_symbol
_atom_type_description
_atom_type_scat_dispersion_real
_atom_type_scat_dispersion_imag
_atom_type_scat_source
Pd Pd -1.0140 0.9845 'International Tables Vol C Tables 4.2.6.8 and 6.1.1.4'
C C 0.0030 0.0016 'International Tables Vol C Tables 4.2.6.8 and 6.1.1.4'
H H 0.0000 0.0000 'International Tables Vol C Tables 4.2.6.8 and 6.1.1.4'
Cl Cl 0.1456 0.1550 'International Tables Vol C Tables 4.2.6.8 and 6.1.1.4'
N N 0.0059 0.0032 'International Tables Vol C Tables 4.2.6.8 and 6.1.1.4'

loop_
_geom_angle_atom_site_label_1
_geom_angle_atom_site_label_2
_geom_angle_atom_site_label_3
_geom_angle
_geom_angle_site_symmetry_1
_geom_angle_site_symmetry_3
_geom_angle_publ_flag
C1 Pd1 N1 94.98(6) . . ?
C1 Pd1 N2 173.21(7) . . ?
N1 Pd1 N2 79.21(5) . . ?
C1 Pd1 Cl1 89.64(5) . . ?
N1 Pd1 Cl1 175.36(4) . . ?
N2 Pd1 Cl1 96.21(4) . . ?
Pd1 C1 H1A 109.5 . . ?
Pd1 C1 H1B 109.5 . . ?
H1A C1 H1B 109.5 . . ?
Pd1 C1 H1C 109.5 . . ?
H1A C1 H1C 109.5 . . ?
H1B C1 H1C 109.5 . . ?
C2 N2 C6 118.55(14) . . ?
C2 N2 Pd1 129.66(12) . . ?
C6 N2 Pd1 111.76(11) . . ?
N2 C2 C3 121.90(16) . . ?
N2 C2 H2 119.1 . . ?
C3 C2 H2 119.1 . . ?
C4 C3 C2 119.45(16) . . ?
C4 C3 H3 120.3 . . ?
C2 C3 H3 120.3 . . ?
C3 C4 C5 119.05(16) . . ?
C3 C4 H4 120.5 . . ?
C5 C4 H4 120.5 . . ?
C6 C5 C4 118.10(16) . . ?
C6 C5 H5 121.0 . . ?
C4 C5 H5 121.0 . . ?
N2 C6 C5 122.93(15) . . ?
N2 C6 C7 115.18(14) . . ?
C5 C6 C7 121.89(15) . . ?
C7 N1 C8 117.82(14) . . ?
C7 N1 Pd1 114.44(11) . . ?
C8 N1 Pd1 127.63(10) . . ?
N1 C7 C6 119.27(14) . . ?
N1 C7 H7 120.4 . . ?
C6 C7 H7 120.4 . . ?
C9 C8 C13 121.17(14) . . ?
C9 C8 N1 119.95(14) . . ?
C13 C8 N1 118.85(14) . . ?
C8 C9 C10 120.11(15) . . ?
C8 C9 H9 119.9 . . ?
C10 C9 H9 119.9 . . ?
C11 C10 C9 120.46(15) . . ?
C11 C10 H10 119.8 . . ?
C9 C10 H10 119.8 . . ?
C10 C11 C12 120.56(15) . . ?
C10 C11 H11 119.7 . . ?
C12 C11 H11 119.7 . . ?
C13 C12 C11 119.62(15) . . ?
C13 C12 C14 118.77(15) . . ?
C11 C12 C14 121.61(16) . . ?
C12 C13 C17 119.32(14) . . ?
C12 C13 C8 118.07(14) . . ?
C17 C13 C8 122.58(15) . . ?
C15 C14 C12 120.60(17) . . ?
C15 C14 H14 119.7 . . ?
C12 C14 H14 119.7 . . ?
C14 C15 C16 120.64(16) . . ?
C14 C15 H15 119.7 . . ?
C16 C15 H15 119.7 . . ?
C17 C16 C15 120.46(17) . . ?
C17 C16 H16 119.8 . . ?
C15 C16 H16 119.8 . . ?
C16 C17 C13 120.10(16) . . ?
C16 C17 H17 120.0 . . ?
C13 C17 H17 120.0 . . ?
Cl21 C18 Cl22 111.69(19) . 3_676 ?
Cl21 C18 H18A 109.3 . . ?
Cl22 C18 H18A 109.3 3_676 . ?
Cl21 C18 H18B 109.3 . . ?
Cl22 C18 H18B 109.3 3_676 . ?
H18A C18 H18B 107.9 . . ?
C18 Cl21 C18 53.8(2) 3_676 . ?

loop_
_geom_bond_atom_site_label_1
_geom_bond_atom_site_label_2
_geom_bond_distance
_geom_bond_site_symmetry_2
_geom_bond_publ_flag
Pd1 C1 2.0265(19) . ?
Pd1 N1 2.0562(15) . ?
Pd1 N2 2.1316(14) . ?
Pd1 Cl1 2.2998(6) . ?
C1 H1A 0.9800 . ?
C1 H1B 0.9800 . ?
C1 H1C 0.9800 . ?
N2 C2 1.334(2) . ?
N2 C6 1.353(2) . ?
C2 C3 1.394(2) . ?
C2 H2 0.9500 . ?
C3 C4 1.386(3) . ?
C3 H3 0.9500 . ?
C4 C5 1.389(2) . ?
C4 H4 0.9500 . ?
C5 C6 1.390(2) . ?
C5 H5 0.9500 . ?
C6 C7 1.463(2) . ?
N1 C7 1.288(2) . ?
N1 C8 1.430(2) . ?
C7 H7 0.9500 . ?
C8 C9 1.372(2) . ?
C8 C13 1.428(2) . ?
C9 C10 1.416(2) . ?
C9 H9 0.9500 . ?
C10 C11 1.368(2) . ?
C10 H10 0.9500 . ?
C11 C12 1.422(2) . ?
C11 H11 0.9500 . ?
C12 C13 1.422(2) . ?
C12 C14 1.425(2) . ?
C13 C17 1.425(2) . ?
C14 C15 1.368(3) . ?
C14 H14 0.9500 . ?
C15 C16 1.412(3) . ?
C15 H15 0.9500 . ?
C16 C17 1.377(2) . ?
C16 H16 0.9500 . ?
C17 H17 0.9500 . ?
C18 Cl21 1.7554(19) . ?
C18 Cl22 1.761(2) 3_676 ?
C18 H18A 0.9900 . ?
C18 H18B 0.9900 . ?
Cl21 C18 1.726(6) 3_676 ?
Cl22 C18 1.761(2) 3_676 ?

loop_
_geom_torsion_atom_site_label_1
_geom_torsion_atom_site_label_2
_geom_torsion_atom_site_label_3
_geom_torsion_atom_site_label_4
_geom_torsion
_geom_torsion_site_symmetry_1
_geom_torsion_site_symmetry_2
_geom_torsion_site_symmetry_3
_geom_torsion_site_symmetry_4
_geom_torsion_publ_flag
C6 N2 C2 C3 1.1(3) . . . . ?
Pd1 N2 C2 C3 178.93(14) . . . . ?
N2 C2 C3 C4 0.2(3) . . . . ?
C2 C3 C4 C5 -1.5(3) . . . . ?
C3 C4 C5 C6 1.5(3) . . . . ?
C2 N2 C6 C5 -1.1(2) . . . . ?
Pd1 N2 C6 C5 -179.29(13) . . . . ?
C2 N2 C6 C7 179.60(14) . . . . ?
Pd1 N2 C6 C7 1.43(17) . . . . ?
C4 C5 C6 N2 -0.2(3) . . . . ?
C4 C5 C6 C7 179.02(16) . . . . ?
C8 N1 C7 C6 179.63(14) . . . . ?
Pd1 N1 C7 C6 -3.77(19) . . . . ?
N2 C6 C7 N1 1.5(2) . . . . ?
C5 C6 C7 N1 -177.77(16) . . . . ?
C7 N1 C8 C9 67.0(2) . . . . ?
Pd1 N1 C8 C9 -109.06(16) . . . . ?
C7 N1 C8 C13 -115.03(17) . . . . ?
Pd1 N1 C8 C13 68.88(18) . . . . ?
C13 C8 C9 C10 -0.3(3) . . . . ?
N1 C8 C9 C10 177.58(15) . . . . ?
C8 C9 C10 C11 -0.6(3) . . . . ?
C9 C10 C11 C12 0.3(3) . . . . ?
C10 C11 C12 C13 0.8(3) . . . . ?
C10 C11 C12 C14 -178.68(17) . . . . ?
C11 C12 C13 C17 176.78(15) . . . . ?
C14 C12 C13 C17 -3.7(2) . . . . ?
C11 C12 C13 C8 -1.6(2) . . . . ?
C14 C12 C13 C8 177.86(15) . . . . ?
C9 C8 C13 C12 1.4(2) . . . . ?
N1 C8 C13 C12 -176.51(14) . . . . ?
C9 C8 C13 C17 -176.95(16) . . . . ?
N1 C8 C13 C17 5.1(2) . . . . ?
C13 C12 C14 C15 2.2(3) . . . . ?
C11 C12 C14 C15 -178.36(18) . . . . ?
C12 C14 C15 C16 0.9(3) . . . . ?
C14 C15 C16 C17 -2.4(3) . . . . ?
C15 C16 C17 C13 0.8(3) . . . . ?
C12 C13 C17 C16 2.3(2) . . . . ?
C8 C13 C17 C16 -179.36(16) . . . . ?
Cl22 C18 Cl21 C18 8.6(2) 3_676 . . 3_676 ?
